data_4340018
loop_
_publ_author_name
'Streitberger, Markus'
'Schmied, Andy'
'Hey-Hawkins, Evamarie'

_publ_section_title
;
 Selective formation of gold(i) bis-phospholane macrocycles, polymeric
 chains, and nanotubes.
;
_journal_issue 13
_journal_name_full 'Inorganic chemistry'
_journal_page_first 6794
_journal_page_last 6804
_journal_paper_doi 10.1021/ic5006055
_journal_volume 53
_journal_year 2014
_chemical_formula_sum 'C30 H60 Au2 B2 F8 P4'
_chemical_formula_weight 1112.21
_chemical_melting_point 0
_space_group_IT_number 15
_symmetry_cell_setting monoclinic
_symmetry_space_group_name_Hall '-C 2yc'
_symmetry_space_group_name_H-M 'C 1 2/c 1'
_atom_sites_solution_hydrogens geom
_atom_sites_solution_primary direct
_atom_sites_solution_secondary difmap
_audit_creation_date 2013-08-29T10:36:08-00:00
_audit_creation_method 'WinGX routine CIF_UPDATE'
_cell_angle_alpha 90
_cell_angle_beta 128.363(5)
_cell_angle_gamma 90
_cell_formula_units_Z 4
_cell_length_a 24.1035(7)
_cell_length_b 13.5152(2)
_cell_length_c 15.1700(5)
_cell_measurement_reflns_used 13240
_cell_measurement_temperature 130(2)
_cell_measurement_theta_max 37.4764
_cell_measurement_theta_min 2.9364
_cell_volume 3874.9(3)
_computing_cell_refinement
;
        CrysAlisPro, Agilent Technologies,
        Version 1.171.35.21 (release 20-01-2012 CrysAlis171 .NET)
        (compiled Jan 23 2012,18:06:46)
;
_computing_data_collection
;
        CrysAlisPro, Agilent Technologies,
        Version 1.171.35.21 (release 20-01-2012 CrysAlis171 .NET)
        (compiled Jan 23 2012,18:06:46)
;
_computing_data_reduction
;
        CrysAlisPro, Agilent Technologies,
        Version 1.171.35.21 (release 20-01-2012 CrysAlis171 .NET)
        (compiled Jan 23 2012,18:06:46)
;
_computing_molecular_graphics 'ORTEP3 for Windows (L. J. Farrugia, 1997)'
_computing_publication_material 'WINGX  (L.J. Farrugia,1999)'
_computing_structure_refinement 'SHELXL-97 (Sheldrick, 2008)'
_computing_structure_solution 'SIR92 (Giacovazzo 1993)'
_diffrn_ambient_temperature 130(2)
_diffrn_detector_area_resol_mean 16.356
_diffrn_measured_fraction_theta_full 0.999
_diffrn_measured_fraction_theta_max 0.999
_diffrn_measurement_device_type 'Xcalibur, Sapphire3, Gemini'
_diffrn_measurement_method '\w scans'
_diffrn_orient_matrix_UB_11 0.0271192
_diffrn_orient_matrix_UB_12 0.0041351
_diffrn_orient_matrix_UB_13 0.0588536
_diffrn_orient_matrix_UB_21 0.023193
_diffrn_orient_matrix_UB_22 0.0194967
_diffrn_orient_matrix_UB_23 -0.0095417
_diffrn_orient_matrix_UB_31 -0.0116435
_diffrn_orient_matrix_UB_32 0.0485316
_diffrn_orient_matrix_UB_33 -0.001218
_diffrn_radiation_monochromator graphite
_diffrn_radiation_type MoK\a
_diffrn_radiation_wavelength 0.71073
_diffrn_reflns_av_R_equivalents 0.0275
_diffrn_reflns_av_unetI/netI 0.0182
_diffrn_reflns_limit_h_max 29
_diffrn_reflns_limit_h_min -30
_diffrn_reflns_limit_k_max 16
_diffrn_reflns_limit_k_min -16
_diffrn_reflns_limit_l_max 18
_diffrn_reflns_limit_l_min -18
_diffrn_reflns_number 19085
_diffrn_reflns_theta_full 26.36
_diffrn_reflns_theta_max 26.36
_diffrn_reflns_theta_min 2.94
_exptl_absorpt_coefficient_mu 7.788
_exptl_absorpt_correction_T_max 1
_exptl_absorpt_correction_T_min 0.52621
_exptl_absorpt_correction_type multi-scan
_exptl_absorpt_process_details
;
        CrysAlisPro, Agilent Technologies,
        Version 1.171.35.21 (release 20-01-2012 CrysAlis171 .NET)
        (compiled Jan 23 2012,18:06:46)
        Empirical absorption correction using spherical harmonics,
 implemented in SCALE3 ABSPACK scaling algorithm.
;
_exptl_crystal_colour colourless
_exptl_crystal_density_diffrn 1.907
_exptl_crystal_density_method 'not measured'
_exptl_crystal_description prism
_exptl_crystal_F_000 2160
_exptl_crystal_size_max 0.5
_exptl_crystal_size_mid 0.3
_exptl_crystal_size_min 0.3
_refine_diff_density_max 1.102
_refine_diff_density_min -0.653
_refine_diff_density_rms 0.084
_refine_ls_extinction_method none
_refine_ls_goodness_of_fit_ref 1.085
_refine_ls_hydrogen_treatment constr
_refine_ls_matrix_type full
_refine_ls_number_parameters 209
_refine_ls_number_reflns 3966
_refine_ls_number_restraints 0
_refine_ls_restrained_S_all 1.085
_refine_ls_R_factor_all 0.0173
_refine_ls_R_factor_gt 0.0157
_refine_ls_shift/su_max 0.001
_refine_ls_shift/su_mean 0
_refine_ls_structure_factor_coef Fsqd
_refine_ls_weighting_details 'calc w=1/[\s^2^(Fo^2^)+(0.0120P)^2^+12.0218P] where P=(Fo^2^+2Fc^2^)/3'
_refine_ls_weighting_scheme calc
_refine_ls_wR_factor_gt 0.0362
_refine_ls_wR_factor_ref 0.0371
_reflns_number_gt 3775
_reflns_number_total 3966
_reflns_threshold_expression >2\s(I)
_cod_data_source_file ic5006055_si_003.cif
_cod_data_source_block x1542fin
_cod_depositor_comments
;
The following automatic conversions were performed:

'_symmetry_cell_setting' value 'Monoclinic' changed to 'monoclinic'
according to
/usr/data/users/saulius/crontab/automatic-downloads/rss-feeds/ACS/lib/dictionaries/cif_core.dic
dictionary named 'cif_core.dic' version 2.4.2 from 2011-04-26.

Automatic conversion script
Id: cif_fix_values 2281 2013-09-26 08:29:07Z andrius 

 Adding full bibliography for 4340012--4340022.cif.
;
_cod_original_cell_volume 3874.86(18)
_cod_original_sg_symbol_H-M C2/c
_cod_database_code 4340018

loop_
_symmetry_equiv_pos_as_xyz
'x, y, z'
'-x, y, -z+1/2'
'x+1/2, y+1/2, z'
'-x+1/2, y+1/2, -z+1/2'
'-x, -y, -z'
'x, -y, z-1/2'
'-x+1/2, -y+1/2, -z'
'x+1/2, -y+1/2, z-1/2'

loop_
_atom_site_label
_atom_site_type_symbol
_atom_site_fract_x
_atom_site_fract_y
_atom_site_fract_z
_atom_site_U_iso_or_equiv
_atom_site_adp_type
_atom_site_occupancy
_atom_site_symmetry_multiplicity
_atom_site_calc_flag
_atom_site_refinement_flags
C1 C 0.37224(15) 0.76870(19) -0.0317(2) 0.0180(5) Uani 1 1 d .
H1A H 0.3241 0.7674 -0.0535 0.022 Uiso 1 1 calc R
H1B H 0.3956 0.8315 0.0081 0.022 Uiso 1 1 calc R
C2 C 0.36948(15) 0.7571(2) -0.1350(2) 0.0221(6) Uani 1 1 d .
H2A H 0.3339 0.7066 -0.1868 0.027 Uiso 1 1 calc R
H2B H 0.3566 0.8206 -0.1759 0.027 Uiso 1 1 calc R
C3 C 0.44315(16) 0.7248(2) -0.0913(3) 0.0264(6) Uani 1 1 d .
H3A H 0.477 0.7803 -0.0518 0.032 Uiso 1 1 calc R
H3B H 0.4424 0.7038 -0.1546 0.032 Uiso 1 1 calc R
C4 C 0.46554(15) 0.6380(2) -0.0101(2) 0.0197(5) Uani 1 1 d .
H4A H 0.5177 0.6354 0.047 0.024 Uiso 1 1 calc R
H4B H 0.4487 0.5745 -0.0514 0.024 Uiso 1 1 calc R
C5 C 0.58905(16) 0.9369(2) 0.1394(2) 0.0254(6) Uani 1 1 d .
H5A H 0.538 0.9349 0.0745 0.03 Uiso 1 1 calc R
H5B H 0.6084 1.0019 0.1407 0.03 Uiso 1 1 calc R
C6 C 0.62934(19) 0.8514(3) 0.1329(3) 0.0428(9) Uani 1 1 d .
H6A H 0.597 0.7947 0.0915 0.051 Uiso 1 1 calc R
H6B H 0.6468 0.8738 0.092 0.051 Uiso 1 1 calc R
C7 C 0.69071(19) 0.8197(2) 0.2501(3) 0.0345(7) Uani 1 1 d .
H7A H 0.7291 0.8694 0.2851 0.041 Uiso 1 1 calc R
H7B H 0.7096 0.7554 0.248 0.041 Uiso 1 1 calc R
C8 C 0.66376(15) 0.8102(2) 0.3168(3) 0.0231(6) Uani 1 1 d .
H8A H 0.7033 0.8138 0.3985 0.028 Uiso 1 1 calc R
H8B H 0.6386 0.7467 0.3002 0.028 Uiso 1 1 calc R
C9 C 0.36267(14) 0.56092(18) 0.0145(2) 0.0164(5) Uani 1 1 d .
H9A H 0.3307 0.578 0.0323 0.02 Uiso 1 1 calc R
H9B H 0.3334 0.5512 -0.0678 0.02 Uiso 1 1 calc R
C10 C 0.40175(14) 0.46481(19) 0.0745(2) 0.0199(5) Uani 1 1 d .
H10A H 0.4334 0.4479 0.056 0.024 Uiso 1 1 calc R
H10B H 0.4316 0.4754 0.1568 0.024 Uiso 1 1 calc R
C11 C 0.35200(14) 0.37816(19) 0.0426(2) 0.0183(5) Uani 1 1 d .
H11A H 0.3197 0.3951 0.0599 0.022 Uiso 1 1 calc R
H11B H 0.3228 0.3661 -0.0393 0.022 Uiso 1 1 calc R
C12 C 0.39264(15) 0.28439(18) 0.1057(2) 0.0180(5) Uani 1 1 d .
H12A H 0.4271 0.2999 0.1868 0.022 Uiso 1 1 calc R
H12B H 0.4197 0.2628 0.0799 0.022 Uiso 1 1 calc R
C13 C 0.34596(14) 0.19897(18) 0.0903(2) 0.0172(5) Uani 1 1 d .
H13A H 0.3125 0.1813 0.0096 0.021 Uiso 1 1 calc R
H13B H 0.3179 0.2204 0.1143 0.021 Uiso 1 1 calc R
C14 C 0.38953(14) 0.10770(18) 0.1581(2) 0.0176(5) Uani 1 1 d .
H14A H 0.4208 0.0902 0.139 0.021 Uiso 1 1 calc R
H14B H 0.42 0.1241 0.2392 0.021 Uiso 1 1 calc R
C15 C 0.34391(14) 0.01815(19) 0.1363(2) 0.0178(5) Uani 1 1 d .
H15A H 0.3172 -0.0029 0.057 0.021 Uiso 1 1 calc R
H15B H 0.3093 0.0372 0.1481 0.021 Uiso 1 1 calc R
B1 B 0.7940(2) 0.9589(3) 0.7122(3) 0.0281(7) Uani 1 1 d .
F1 F 0.79023(15) 1.05899(15) 0.6909(2) 0.0599(7) Uani 1 1 d .
F2 F 0.75228(13) 0.93813(16) 0.74410(19) 0.0512(6) Uani 1 1 d .
F3 F 0.86224(13) 0.9322(2) 0.7973(2) 0.0782(9) Uani 1 1 d .
F4 F 0.76966(10) 0.90588(13) 0.61599(14) 0.0313(4) Uani 1 1 d .
P1 P 0.42405(4) 0.66226(5) 0.05659(5) 0.01364(13) Uani 1 1 d .
P2 P 0.60329(3) 0.91476(5) 0.27179(6) 0.01436(13) Uani 1 1 d .
Au1 Au 0.5 0.677726(9) 0.25 0.01393(4) Uani 1 2 d S
Au2 Au 0.5 0.897185(9) 0.25 0.01520(4) Uani 1 2 d S

loop_
_atom_site_aniso_label
_atom_site_aniso_U_11
_atom_site_aniso_U_22
_atom_site_aniso_U_33
_atom_site_aniso_U_23
_atom_site_aniso_U_13
_atom_site_aniso_U_12
C1 0.0190(13) 0.0133(12) 0.0167(12) 0.0021(10) 0.0085(11) 0.0027(10)
C2 0.0237(15) 0.0225(14) 0.0166(13) 0.0039(11) 0.0108(12) -0.0017(11)
C3 0.0271(16) 0.0324(16) 0.0247(15) 0.0052(12) 0.0186(14) -0.0016(12)
C4 0.0199(14) 0.0216(14) 0.0209(13) 0.0004(11) 0.0144(12) 0.0009(11)
C5 0.0277(16) 0.0276(15) 0.0210(14) -0.0025(12) 0.0152(13) -0.0050(12)
C6 0.0327(19) 0.069(3) 0.0315(18) -0.0149(17) 0.0224(16) 0.0001(18)
C7 0.0330(18) 0.0320(17) 0.048(2) -0.0009(15) 0.0301(17) 0.0041(14)
C8 0.0197(14) 0.0137(13) 0.0348(16) -0.0007(11) 0.0164(13) 0.0022(10)
C9 0.0176(13) 0.0139(12) 0.0166(12) 0.0013(10) 0.0101(11) -0.0010(10)
C10 0.0201(13) 0.0151(13) 0.0213(13) 0.0017(10) 0.0113(12) -0.0001(10)
C11 0.0186(13) 0.0141(12) 0.0198(13) 0.0015(10) 0.0108(12) -0.0010(10)
C12 0.0188(13) 0.0157(13) 0.0186(13) 0.0019(10) 0.0112(12) 0.0011(10)
C13 0.0195(14) 0.0130(12) 0.0211(13) 0.0016(10) 0.0136(12) 0.0015(10)
C14 0.0177(13) 0.0138(13) 0.0213(13) 0.0010(10) 0.0120(12) 0.0007(10)
C15 0.0166(13) 0.0132(12) 0.0223(13) 0.0019(10) 0.0114(11) 0.0015(10)
B1 0.0335(19) 0.0220(16) 0.0267(17) -0.0040(13) 0.0177(16) -0.0023(14)
F1 0.111(2) 0.0208(10) 0.0927(18) -0.0072(11) 0.0851(18) -0.0081(11)
F2 0.0765(17) 0.0469(12) 0.0590(14) -0.0108(11) 0.0563(14) -0.0147(12)
F3 0.0359(14) 0.097(2) 0.0471(14) -0.0206(14) -0.0011(12) 0.0063(14)
F4 0.0387(11) 0.0286(9) 0.0252(9) -0.0028(7) 0.0192(9) -0.0007(8)
P1 0.0163(3) 0.0106(3) 0.0130(3) 0.0004(2) 0.0086(3) 0.0005(2)
P2 0.0140(3) 0.0102(3) 0.0203(3) -0.0003(2) 0.0114(3) 0.0005(2)
Au1 0.01724(7) 0.00969(7) 0.01238(7) 0 0.00796(6) 0
Au2 0.01421(7) 0.01005(7) 0.02282(8) 0 0.01222(6) 0

loop_
_atom_type_symbol
_atom_type_description
_atom_type_scat_dispersion_real
_atom_type_scat_dispersion_imag
_atom_type_scat_source
C C 0.0033 0.0016 'International Tables Vol C Tables 4.2.6.8 and 6.1.1.4'
H H 0 0 'International Tables Vol C Tables 4.2.6.8 and 6.1.1.4'
B B 0.0013 0.0007 'International Tables Vol C Tables 4.2.6.8 and 6.1.1.4'
F F 0.0171 0.0103 'International Tables Vol C Tables 4.2.6.8 and 6.1.1.4'
P P 0.1023 0.0942 'International Tables Vol C Tables 4.2.6.8 and 6.1.1.4'
Au Au -2.0133 8.8022 'International Tables Vol C Tables 4.2.6.8 and 6.1.1.4'

loop_
_geom_angle_atom_site_label_1
_geom_angle_atom_site_label_2
_geom_angle_atom_site_label_3
_geom_angle
_geom_angle_site_symmetry_1
_geom_angle_site_symmetry_3
C2 C1 P1 104.12(18) . .
C2 C1 H1A 110.9 . .
P1 C1 H1A 110.9 . .
C2 C1 H1B 110.9 . .
P1 C1 H1B 110.9 . .
H1A C1 H1B 109 . .
C3 C2 C1 106.6(2) . .
C3 C2 H2A 110.4 . .
C1 C2 H2A 110.4 . .
C3 C2 H2B 110.4 . .
C1 C2 H2B 110.4 . .
H2A C2 H2B 108.6 . .
C2 C3 C4 107.6(2) . .
C2 C3 H3A 110.2 . .
C4 C3 H3A 110.2 . .
C2 C3 H3B 110.2 . .
C4 C3 H3B 110.2 . .
H3A C3 H3B 108.5 . .
C3 C4 P1 105.38(19) . .
C3 C4 H4A 110.7 . .
P1 C4 H4A 110.7 . .
C3 C4 H4B 110.7 . .
P1 C4 H4B 110.7 . .
H4A C4 H4B 108.8 . .
C6 C5 P2 104.4(2) . .
C6 C5 H5A 110.9 . .
P2 C5 H5A 110.9 . .
C6 C5 H5B 110.9 . .
P2 C5 H5B 110.9 . .
H5A C5 H5B 108.9 . .
C7 C6 C5 109.4(3) . .
C7 C6 H6A 109.8 . .
C5 C6 H6A 109.8 . .
C7 C6 H6B 109.8 . .
C5 C6 H6B 109.8 . .
H6A C6 H6B 108.3 . .
C6 C7 C8 107.4(3) . .
C6 C7 H7A 110.2 . .
C8 C7 H7A 110.2 . .
C6 C7 H7B 110.2 . .
C8 C7 H7B 110.2 . .
H7A C7 H7B 108.5 . .
C7 C8 P2 105.0(2) . .
C7 C8 H8A 110.7 . .
P2 C8 H8A 110.7 . .
C7 C8 H8B 110.7 . .
P2 C8 H8B 110.7 . .
H8A C8 H8B 108.8 . .
C10 C9 P1 111.39(18) . .
C10 C9 H9A 109.3 . .
P1 C9 H9A 109.3 . .
C10 C9 H9B 109.3 . .
P1 C9 H9B 109.3 . .
H9A C9 H9B 108 . .
C11 C10 C9 113.0(2) . .
C11 C10 H10A 109 . .
C9 C10 H10A 109 . .
C11 C10 H10B 109 . .
C9 C10 H10B 109 . .
H10A C10 H10B 107.8 . .
C12 C11 C10 111.6(2) . .
C12 C11 H11A 109.3 . .
C10 C11 H11A 109.3 . .
C12 C11 H11B 109.3 . .
C10 C11 H11B 109.3 . .
H11A C11 H11B 108 . .
C11 C12 C13 114.1(2) . .
C11 C12 H12A 108.7 . .
C13 C12 H12A 108.7 . .
C11 C12 H12B 108.7 . .
C13 C12 H12B 108.7 . .
H12A C12 H12B 107.6 . .
C12 C13 C14 112.0(2) . .
C12 C13 H13A 109.2 . .
C14 C13 H13A 109.2 . .
C12 C13 H13B 109.2 . .
C14 C13 H13B 109.2 . .
H13A C13 H13B 107.9 . .
C15 C14 C13 113.1(2) . .
C15 C14 H14A 109 . .
C13 C14 H14A 109 . .
C15 C14 H14B 109 . .
C13 C14 H14B 109 . .
H14A C14 H14B 107.8 . .
C14 C15 P2 112.05(18) . 2_645
C14 C15 H15A 109.2 . .
P2 C15 H15A 109.2 2_645 .
C14 C15 H15B 109.2 . .
P2 C15 H15B 109.2 2_645 .
H15A C15 H15B 107.9 . .
F3 B1 F1 110.3(3) . .
F3 B1 F4 109.4(3) . .
F1 B1 F4 109.6(3) . .
F3 B1 F2 109.0(3) . .
F1 B1 F2 108.9(3) . .
F4 B1 F2 109.7(3) . .
C9 P1 C1 107.37(12) . .
C9 P1 C4 105.94(12) . .
C1 P1 C4 95.43(12) . .
C9 P1 Au1 110.19(8) . .
C1 P1 Au1 120.08(9) . .
C4 P1 Au1 116.21(9) . .
C15 P2 C8 106.88(13) 2_665 .
C15 P2 C5 106.22(13) 2_665 .
C8 P2 C5 95.67(14) . .
C15 P2 Au2 111.55(9) 2_665 .
C8 P2 Au2 120.77(9) . .
C5 P2 Au2 113.95(10) . .
P1 Au1 P1 169.62(3) . 2_655
P1 Au1 Au2 95.191(16) . .
P1 Au1 Au2 95.191(16) 2_655 .
P2 Au2 P2 168.21(3) 2_655 .
P2 Au2 Au1 95.897(16) 2_655 .
P2 Au2 Au1 95.897(16) . .

loop_
_geom_bond_atom_site_label_1
_geom_bond_atom_site_label_2
_geom_bond_distance
_geom_bond_site_symmetry_2
C1 C2 1.536(4) .
C1 P1 1.829(3) .
C1 H1A 0.99 .
C1 H1B 0.99 .
C2 C3 1.524(4) .
C2 H2A 0.99 .
C2 H2B 0.99 .
C3 C4 1.536(4) .
C3 H3A 0.99 .
C3 H3B 0.99 .
C4 P1 1.840(3) .
C4 H4A 0.99 .
C4 H4B 0.99 .
C5 C6 1.552(5) .
C5 P2 1.840(3) .
C5 H5A 0.99 .
C5 H5B 0.99 .
C6 C7 1.506(5) .
C6 H6A 0.99 .
C6 H6B 0.99 .
C7 C8 1.509(4) .
C7 H7A 0.99 .
C7 H7B 0.99 .
C8 P2 1.831(3) .
C8 H8A 0.99 .
C8 H8B 0.99 .
C9 C10 1.530(3) .
C9 P1 1.817(3) .
C9 H9A 0.99 .
C9 H9B 0.99 .
C10 C11 1.524(4) .
C10 H10A 0.99 .
C10 H10B 0.99 .
C11 C12 1.522(4) .
C11 H11A 0.99 .
C11 H11B 0.99 .
C12 C13 1.526(4) .
C12 H12A 0.99 .
C12 H12B 0.99 .
C13 C14 1.530(3) .
C13 H13A 0.99 .
C13 H13B 0.99 .
C14 C15 1.527(3) .
C14 H14A 0.99 .
C14 H14B 0.99 .
C15 P2 1.820(3) 2_645
C15 H15A 0.99 .
C15 H15B 0.99 .
B1 F3 1.366(4) .
B1 F1 1.380(4) .
B1 F4 1.388(4) .
B1 F2 1.389(4) .
P1 Au1 2.3101(7) .
P2 C15 1.820(3) 2_665
P2 Au2 2.3114(6) .
Au1 P1 2.3101(7) 2_655
Au1 Au2 2.96603(18) .
Au2 P2 2.3114(6) 2_655
